data_7713419
loop_
_publ_author_name
'Liu, Juhe'
'Chen, Yuwei'
'Sun, Mengran'
'Liu, Wenhao'
'Meng, Xianghe'
'Yao, Jiyong'

_publ_section_title
;
 Synthesis and characterization of a new rare earth borate nonlinear
 optical crystal
 K<sub>7</sub>PbLu<sub>2</sub>B<sub>15</sub>O<sub>30</sub>.
;
_journal_name_full 'Dalton transactions (Cambridge, England : 2003)'
_journal_paper_doi 10.1039/d3dt01740k
_journal_year 2023
_chemical_formula_moiety 'B15 K7 Lu2 O30 Pb1'
_chemical_formula_sum 'B15 K7 Lu2 O30 Pb'
_chemical_formula_weight 1472.98
_space_group_crystal_system trigonal
_space_group_IT_number 155
_space_group_name_Hall 'R 3 2"'
_space_group_name_H-M_alt 'R 3 2 :H'
_atom_sites_solution_primary iterative
_audit_creation_date 2021-07-29
_audit_creation_method
;
Olex2 1.3
(compiled 2020.11.12 svn.r5f609507 for OlexSys, GUI svn.r6272)
;
_audit_update_record
;
2023-05-08 deposited with the CCDC.	2023-06-28 downloaded from the CCDC.
;
_cell_angle_alpha 90
_cell_angle_beta 90
_cell_angle_gamma 120
_cell_formula_units_Z 3
_cell_length_a 13.0893(3)
_cell_length_b 13.0893(3)
_cell_length_c 15.2379(6)
_cell_measurement_reflns_used 5099
_cell_measurement_temperature 273.15
_cell_measurement_theta_max 27.494
_cell_measurement_theta_min 2.240
_cell_volume 2260.94(12)
_computing_cell_refinement 'SAINT V8.40B (?, 2016)'
_computing_data_reduction 'SAINT V8.40B (?, 2016)'
_computing_molecular_graphics 'Olex2 1.3 (Dolomanov et al., 2009)'
_computing_publication_material 'Olex2 1.3 (Dolomanov et al., 2009)'
_computing_structure_refinement 'XL  (Sheldrick, 2008)'
_computing_structure_solution 'olex2.solve 1.3 (Bourhis et al., 2015)'
_diffrn_ambient_temperature 273.15
_diffrn_measured_fraction_theta_full 1.000
_diffrn_measured_fraction_theta_max 0.997
_diffrn_measurement_device_type 'Bruker APEX-II CCD'
_diffrn_measurement_method '\f and \w scans'
_diffrn_radiation_type MoK\a
_diffrn_radiation_wavelength 0.71073
_diffrn_reflns_av_R_equivalents 0.0885
_diffrn_reflns_av_unetI/netI 0.0404
_diffrn_reflns_Laue_measured_fraction_full 1.000
_diffrn_reflns_Laue_measured_fraction_max 0.997
_diffrn_reflns_limit_h_max 16
_diffrn_reflns_limit_h_min -16
_diffrn_reflns_limit_k_max 16
_diffrn_reflns_limit_k_min -16
_diffrn_reflns_limit_l_max 19
_diffrn_reflns_limit_l_min -19
_diffrn_reflns_number 13236
_diffrn_reflns_point_group_measured_fraction_full 1.000
_diffrn_reflns_point_group_measured_fraction_max 0.997
_diffrn_reflns_theta_full 25.242
_diffrn_reflns_theta_max 27.550
_diffrn_reflns_theta_min 2.239
_diffrn_source_current 1.4
_diffrn_source_power 0.07
_diffrn_source_voltage 50.0
_diffrn_standards_number 0
_exptl_absorpt_coefficient_mu 13.153
_exptl_absorpt_correction_T_max 0.7456
_exptl_absorpt_correction_T_min 0.5557
_exptl_absorpt_correction_type multi-scan
_exptl_absorpt_process_details
;
SADABS-2016/2 (Bruker,2016/2) was used for absorption correction.
wR2(int) was 0.1072 before and 0.0716 after correction.
The Ratio of minimum to maximum transmission is 0.7453.
The \l/2 correction factor is Not present.
;
_exptl_crystal_colour 'clear light colourless'
_exptl_crystal_colour_lustre clear
_exptl_crystal_colour_modifier light
_exptl_crystal_colour_primary colourless
_exptl_crystal_density_diffrn 3.245
_exptl_crystal_description block
_exptl_crystal_F_000 2016
_refine_diff_density_max 1.043
_refine_diff_density_min -1.693
_refine_diff_density_rms 0.159
_refine_ls_abs_structure_details
;
 Refined as an inversion twin.
;
_refine_ls_abs_structure_Flack 0.07(2)
_refine_ls_extinction_coef 0.00026(6)
_refine_ls_extinction_expression Fc^*^=kFc[1+0.001xFc^2^\l^3^/sin(2\q)]^-1/4^
_refine_ls_extinction_method 'SHELXL-2014/7 (Sheldrick 2014'
_refine_ls_goodness_of_fit_ref 1.170
_refine_ls_hydrogen_treatment undef
_refine_ls_matrix_type full
_refine_ls_number_parameters 88
_refine_ls_number_reflns 1167
_refine_ls_number_restraints 0
_refine_ls_restrained_S_all 1.170
_refine_ls_R_factor_all 0.0258
_refine_ls_R_factor_gt 0.0218
_refine_ls_shift/su_max 0.000
_refine_ls_shift/su_mean 0.000
_refine_ls_structure_factor_coef Fsqd
_refine_ls_weighting_details 'w=1/[\s^2^(Fo^2^)+17.7640P] where P=(Fo^2^+2Fc^2^)/3'
_refine_ls_weighting_scheme calc
_refine_ls_wR_factor_gt 0.0511
_refine_ls_wR_factor_ref 0.0516
_reflns_Friedel_coverage 0.768
_reflns_Friedel_fraction_full 1.000
_reflns_Friedel_fraction_max 0.996
_reflns_number_gt 1057
_reflns_number_total 1167
_reflns_threshold_expression 'I > 2\s(I)'
_cod_data_source_file d3dt01740k2.cif
_cod_data_source_block a6_sx_pl
_cod_original_cell_volume 2260.94(14)
_cod_original_sg_symbol_H-M 'R 3 2'
_cod_database_code 7713419
_shelx_shelxl_version_number 2014/7
_shelx_space_group_comment
;
The symmetry employed for this shelxl refinement is uniquely defined
by the following loop, which should always be used as a source of
symmetry information in preference to the above space-group names.
They are only intended as comments.
;
_olex2_refinement_description
;
1. Twinned data refinement
 Scales: 0.93(2)
 0.07(2)
;
_olex2_submission_special_instructions 'No special instructions were received'

loop_
_space_group_symop_operation_xyz
'x, y, z'
'-y, x-y, z'
'-x+y, -x, z'
'y, x, -z'
'-x, -x+y, -z'
'x-y, -y, -z'
'x+2/3, y+1/3, z+1/3'
'-y+2/3, x-y+1/3, z+1/3'
'-x+y+2/3, -x+1/3, z+1/3'
'y+2/3, x+1/3, -z+1/3'
'-x+2/3, -x+y+1/3, -z+1/3'
'x-y+2/3, -y+1/3, -z+1/3'
'x+1/3, y+2/3, z+2/3'
'-y+1/3, x-y+2/3, z+2/3'
'-x+y+1/3, -x+2/3, z+2/3'
'y+1/3, x+2/3, -z+2/3'
'-x+1/3, -x+y+2/3, -z+2/3'
'x-y+1/3, -y+2/3, -z+2/3'

loop_
_atom_site_label
_atom_site_type_symbol
_atom_site_fract_x
_atom_site_fract_y
_atom_site_fract_z
_atom_site_U_iso_or_equiv
_atom_site_adp_type
_atom_site_occupancy
_atom_site_site_symmetry_order
_atom_site_calc_flag
_atom_site_refinement_flags_posn
_atom_site_refinement_flags_adp
_atom_site_refinement_flags_occupancy
_atom_site_disorder_assembly
_atom_site_disorder_group
Lu1 Lu -0.6667 -0.3333 0.44006(3) 0.01189(17) Uani 1 3 d S T P . .
Pb1 Pb -1.0000 0.0000 0.0000 0.0232(2) Uani 1 6 d S T P . .
O1 O -0.5643(5) -0.1696(5) 0.3669(4) 0.0207(16) Uani 1 1 d . . . . .
O2 O -0.4733(6) 0.0076(6) 0.2888(5) 0.037(2) Uani 1 1 d . . . . .
O3 O -0.5623(6) 0.0354(5) 0.1616(4) 0.0237(14) Uani 1 1 d . . . . .
O4 O -0.9553(6) -0.0987(6) 0.1228(5) 0.0321(18) Uani 1 1 d . . . . .
O5 O -0.6700(5) -0.1493(6) 0.0888(4) 0.0205(13) Uani 1 1 d . . . . .
B1 B -0.6667 -0.0811(12) 0.1667 0.022(3) Uani 1 2 d S T P . .
B2 B -0.5695(10) -0.1058(8) 0.3010(6) 0.019(3) Uani 1 1 d . . . . .
B3 B -0.4707(14) 0.0801(8) 0.2191(7) 0.023(3) Uani 1 1 d . . . . .
K1 K -0.6667 -0.3333 0.1667 0.0268(9) Uani 1 6 d S T P . .
K2 K -1.0000 -0.4625(3) 0.0000 0.0281(7) Uani 1 2 d S T P . .
K3 K -1.1532(3) -0.3333 0.1667 0.0280(8) Uani 1 2 d S T P . .

loop_
_atom_site_aniso_label
_atom_site_aniso_U_11
_atom_site_aniso_U_22
_atom_site_aniso_U_33
_atom_site_aniso_U_23
_atom_site_aniso_U_13
_atom_site_aniso_U_12
Lu1 0.0126(2) 0.0126(2) 0.0105(3) 0.000 0.000 0.00630(10)
Pb1 0.0263(3) 0.0263(3) 0.0168(3) 0.000 0.000 0.01317(13)
O1 0.023(4) 0.021(3) 0.021(3) 0.006(2) 0.000(2) 0.014(3)
O2 0.030(5) 0.025(4) 0.041(4) 0.010(3) -0.017(3) 0.003(3)
O3 0.029(4) 0.017(3) 0.024(3) 0.002(3) -0.006(3) 0.010(3)
O4 0.025(4) 0.032(5) 0.044(4) -0.009(3) -0.004(3) 0.018(4)
O5 0.021(3) 0.025(3) 0.017(3) -0.005(3) -0.001(3) 0.014(3)
B1 0.027(8) 0.023(5) 0.016(7) -0.001(3) -0.003(6) 0.013(4)
B2 0.018(7) 0.017(4) 0.019(4) -0.004(3) 0.003(4) 0.007(4)
B3 0.030(8) 0.017(4) 0.028(4) -0.002(3) -0.003(6) 0.016(5)
K1 0.0186(11) 0.0186(11) 0.043(3) 0.000 0.000 0.0093(6)
K2 0.0224(15) 0.0324(12) 0.0260(15) -0.0014(6) -0.0027(12) 0.0112(8)
K3 0.0210(17) 0.0294(13) 0.0363(14) -0.0143(11) -0.0072(6) 0.0147(7)

loop_
_atom_type_symbol
_atom_type_description
_atom_type_scat_dispersion_real
_atom_type_scat_dispersion_imag
_atom_type_scat_source
B B 0.0013 0.0007 'International Tables Vol C Tables 4.2.6.8 and 6.1.1.4'
K K 0.2009 0.2494 'International Tables Vol C Tables 4.2.6.8 and 6.1.1.4'
Lu Lu -0.4720 5.8584 'International Tables Vol C Tables 4.2.6.8 and 6.1.1.4'
O O 0.0106 0.0060 'International Tables Vol C Tables 4.2.6.8 and 6.1.1.4'
Pb Pb -3.3944 10.1111 'International Tables Vol C Tables 4.2.6.8 and 6.1.1.4'

loop_
_geom_angle_atom_site_label_1
_geom_angle_atom_site_label_2
_geom_angle_atom_site_label_3
_geom_angle
_geom_angle_site_symmetry_1
_geom_angle_site_symmetry_3
_geom_angle_publ_flag
Pb1 Lu1 K2 113.114(6) 13_545 9_335 ?
Pb1 Lu1 K2 113.115(6) 13_545 8_355 ?
Pb1 Lu1 K3 76.426(7) 13_545 8_355 ?
Pb1 Lu1 K3 76.424(7) 13_545 9_335 ?
Pb1 Lu1 K3 76.426(7) 13_545 7 ?
O1 Lu1 Pb1 120.74(16) 3_445 13_545 ?
O1 Lu1 Pb1 120.74(16) 2_455 13_545 ?
O1 Lu1 Pb1 120.74(16) . 13_545 ?
O1 Lu1 O1 96.2(2) . 2_455 ?
O1 Lu1 O1 96.2(2) 2_455 3_445 ?
O1 Lu1 O1 96.2(2) . 3_445 ?
O1 Lu1 O4 82.6(2) 3_445 17_335 ?
O1 Lu1 O4 159.3(2) 2_455 18_545 ?
O1 Lu1 O4 159.3(2) 3_445 16_455 ?
O1 Lu1 O4 104.4(2) 3_445 18_545 ?
O1 Lu1 O4 82.6(2) 2_455 16_455 ?
O1 Lu1 O4 82.6(2) . 18_545 ?
O1 Lu1 O4 104.4(2) 2_455 17_335 ?
O1 Lu1 O4 159.3(2) . 17_335 ?
O1 Lu1 O4 104.4(2) . 16_455 ?
O1 Lu1 K2 66.61(16) . 8_355 ?
O1 Lu1 K2 124.10(16) . 9_335 ?
O1 Lu1 K2 66.61(16) 2_455 9_335 ?
O1 Lu1 K2 40.04(16) 2_455 8_355 ?
O1 Lu1 K2 124.10(16) 3_445 8_355 ?
O1 Lu1 K2 40.04(16) 3_445 9_335 ?
O1 Lu1 K3 127.28(16) . 8_355 ?
O1 Lu1 K3 117.76(16) . 9_335 ?
O1 Lu1 K3 44.64(16) 3_445 9_335 ?
O1 Lu1 K3 44.64(16) 2_455 8_355 ?
O1 Lu1 K3 44.64(16) . 7 ?
O1 Lu1 K3 117.76(16) 3_445 8_355 ?
O1 Lu1 K3 127.28(17) 3_445 7 ?
O1 Lu1 K3 127.28(17) 2_455 9_335 ?
O1 Lu1 K3 117.76(16) 2_455 7 ?
O4 Lu1 Pb1 46.43(18) 16_455 13_545 ?
O4 Lu1 Pb1 46.43(18) 18_545 13_545 ?
O4 Lu1 Pb1 46.43(18) 17_335 13_545 ?
O4 Lu1 O4 77.7(3) 18_545 17_335 ?
O4 Lu1 O4 77.7(3) 16_455 17_335 ?
O4 Lu1 O4 77.7(3) 16_455 18_545 ?
O4 Lu1 K2 130.65(17) 17_335 8_355 ?
O4 Lu1 K2 66.83(18) 16_455 8_355 ?
O4 Lu1 K2 66.83(18) 17_335 9_335 ?
O4 Lu1 K2 123.62(17) 16_455 9_335 ?
O4 Lu1 K2 130.65(17) 18_545 9_335 ?
O4 Lu1 K2 123.62(17) 18_545 8_355 ?
O4 Lu1 K3 121.25(18) 17_335 7 ?
O4 Lu1 K3 48.76(17) 18_545 7 ?
O4 Lu1 K3 121.25(18) 18_545 8_355 ?
O4 Lu1 K3 69.82(17) 16_455 7 ?
O4 Lu1 K3 48.76(17) 17_335 9_335 ?
O4 Lu1 K3 48.76(17) 16_455 8_355 ?
O4 Lu1 K3 69.83(17) 17_335 8_355 ?
O4 Lu1 K3 121.25(18) 16_455 9_335 ?
O4 Lu1 K3 69.82(17) 18_545 9_335 ?
K2 Lu1 K2 105.595(7) 8_355 9_335 ?
K3 Lu1 K2 61.10(7) 8_355 8_355 ?
K3 Lu1 K2 77.72(7) 8_355 9_335 ?
K3 Lu1 K2 61.10(7) 9_335 9_335 ?
K3 Lu1 K2 166.51(6) 9_335 8_355 ?
K3 Lu1 K2 77.72(7) 7 8_355 ?
K3 Lu1 K2 166.51(6) 7 9_335 ?
K3 Lu1 K3 114.667(5) 7 8_355 ?
K3 Lu1 K3 114.669(5) 8_355 9_335 ?
K3 Lu1 K3 114.669(5) 7 9_335 ?
Lu1 Pb1 Lu1 180.0 16_455 7_454 ?
O4 Pb1 Lu1 138.36(16) . 7_454 ?
O4 Pb1 Lu1 138.36(16) 2_465 7_454 ?
O4 Pb1 Lu1 41.64(16) 3_345 16_455 ?
O4 Pb1 Lu1 41.64(16) 6 7_454 ?
O4 Pb1 Lu1 41.64(16) 4_465 7_454 ?
O4 Pb1 Lu1 41.64(16) 2_465 16_455 ?
O4 Pb1 Lu1 41.64(16) . 16_455 ?
O4 Pb1 Lu1 138.36(16) 5_345 16_455 ?
O4 Pb1 Lu1 41.64(16) 5_345 7_454 ?
O4 Pb1 Lu1 138.36(16) 4_465 16_455 ?
O4 Pb1 Lu1 138.36(16) 6 16_455 ?
O4 Pb1 Lu1 138.36(16) 3_345 7_454 ?
O4 Pb1 O4 121.1(3) 2_465 4_465 ?
O4 Pb1 O4 101.5(3) 5_345 . ?
O4 Pb1 O4 163.8(3) 6 3_345 ?
O4 Pb1 O4 70.3(3) 5_345 6 ?
O4 Pb1 O4 101.5(3) 2_465 6 ?
O4 Pb1 O4 70.3(3) 4_465 6 ?
O4 Pb1 O4 70.3(3) 2_465 . ?
O4 Pb1 O4 70.3(3) 2_465 3_345 ?
O4 Pb1 O4 163.8(3) 4_465 . ?
O4 Pb1 O4 70.3(3) 5_345 4_465 ?
O4 Pb1 O4 101.5(3) 4_465 3_345 ?
O4 Pb1 O4 121.1(3) 6 . ?
O4 Pb1 O4 163.8(3) 2_465 5_345 ?
O4 Pb1 O4 70.3(3) 3_345 . ?
O4 Pb1 O4 121.1(3) 5_345 3_345 ?
Lu1 O1 K2 110.4(2) . 7 ?
Lu1 O1 K3 102.1(2) . 7 ?
B2 O1 Lu1 143.5(6) . . ?
B2 O1 K2 97.6(6) . 7 ?
B2 O1 K3 99.3(5) . 7 ?
K3 O1 K2 92.9(2) 7 7 ?
B2 O2 B3 121.3(8) . . ?
B2 O2 K2 80.9(6) . 7 ?
B2 O2 K3 80.1(5) . 7 ?
B3 O2 K2 134.8(8) . 7 ?
B3 O2 K3 139.0(6) . 7 ?
K2 O2 K3 78.94(17) 7 7 ?
B1 O3 K2 97.9(4) . 3_445 ?
B1 O3 K3 100.7(6) . 2_465 ?
B3 O3 B1 125.5(7) . . ?
B3 O3 K2 104.1(7) . 3_445 ?
B3 O3 K3 108.1(6) . 2_465 ?
K3 O3 K2 122.0(2) 2_465 3_445 ?
Lu1 O4 Pb1 91.9(2) 16_455 . ?
Lu1 O4 K3 95.3(2) 16_455 . ?
Pb1 O4 K3 113.5(2) . . ?
B3 O4 Lu1 131.7(7) 11_345 16_455 ?
B3 O4 Pb1 118.5(6) 11_345 . ?
B3 O4 K3 104.2(7) 11_345 . ?
B1 O5 K1 100.2(6) . . ?
B1 O5 K2 104.1(4) . 3_445 ?
B2 O5 B1 124.3(6) 11_345 . ?
B2 O5 K1 103.2(5) 11_345 . ?
B2 O5 K2 111.4(6) 11_345 3_445 ?
K1 O5 K2 113.3(2) . 3_445 ?
O3 B1 O3 109.2(11) 11_345 . ?
O3 B1 O5 108.7(3) 11_345 11_345 ?
O3 B1 O5 108.7(3) . . ?
O3 B1 O5 111.4(3) . 11_345 ?
O3 B1 O5 111.4(3) 11_345 . ?
O3 B1 K1 125.4(6) 11_345 . ?
O3 B1 K1 125.4(6) . . ?
O3 B1 K2 57.4(3) 11_345 8_355 ?
O3 B1 K2 129.1(5) 11_345 3_445 ?
O3 B1 K2 57.4(3) . 3_445 ?
O3 B1 K2 129.1(5) . 8_355 ?
O3 B1 K3 54.6(6) . 2_465 ?
O3 B1 K3 54.6(6) 11_345 2_465 ?
O5 B1 O5 107.5(11) 11_345 . ?
O5 B1 K1 53.8(5) 11_345 . ?
O5 B1 K1 53.7(5) . . ?
O5 B1 K2 51.4(2) . 3_445 ?
O5 B1 K2 122.0(5) 11_345 3_445 ?
O5 B1 K2 51.4(2) 11_345 8_355 ?
O5 B1 K2 122.0(5) . 8_355 ?
O5 B1 K3 126.3(5) . 2_465 ?
O5 B1 K3 126.2(5) 11_345 2_465 ?
K1 B1 K2 85.4(3) . 8_355 ?
K1 B1 K2 85.4(3) . 3_445 ?
K1 B1 K3 180.0 . 2_465 ?
K2 B1 K2 170.9(5) 8_355 3_445 ?
K3 B1 K2 94.6(3) 2_465 3_445 ?
K3 B1 K2 94.6(3) 2_465 8_355 ?
O1 B2 O2 117.8(9) . . ?
O1 B2 O5 123.4(8) . 11_345 ?
O1 B2 K1 91.1(5) . . ?
O1 B2 K2 93.7(6) . 8_355 ?
O1 B2 K2 58.9(5) . 7 ?
O1 B2 K3 57.2(4) . 7 ?
O2 B2 K1 127.7(6) . . ?
O2 B2 K2 74.3(6) . 7 ?
O2 B2 K2 131.0(7) . 8_355 ?
O2 B2 K3 75.1(5) . 7 ?
O5 B2 O2 118.8(8) 11_345 . ?
O5 B2 K1 53.0(4) 11_345 . ?
O5 B2 K2 139.6(6) 11_345 7 ?
O5 B2 K2 47.3(4) 11_345 8_355 ?
O5 B2 K3 141.7(7) 11_345 7 ?
K1 B2 K2 84.3(2) . 8_355 ?
K2 B2 K1 88.0(3) 7 . ?
K2 B2 K2 151.4(3) 7 8_355 ?
K3 B2 K1 148.2(3) 7 . ?
K3 B2 K2 76.9(2) 7 7 ?
K3 B2 K2 95.7(3) 7 8_355 ?
O2 B3 K2 120.5(6) . 3_445 ?
O2 B3 K3 90.8(8) . 3_445 ?
O2 B3 K3 130.2(9) . 2_465 ?
O3 B3 O2 118.4(9) . . ?
O3 B3 K2 53.9(5) . 3_445 ?
O3 B3 K3 124.9(7) . 3_445 ?
O3 B3 K3 50.3(6) . 2_465 ?
O4 B3 O2 119.7(11) 11_345 . ?
O4 B3 O3 121.8(9) 11_345 . ?
O4 B3 K2 94.6(6) 11_345 3_445 ?
O4 B3 K3 90.9(7) 11_345 2_465 ?
O4 B3 K3 54.1(7) 11_345 3_445 ?
K2 B3 K3 71.1(3) 3_445 3_445 ?
K3 B3 K2 91.8(3) 2_465 3_445 ?
K3 B3 K3 137.7(3) 2_465 3_445 ?
O5 K1 O5 128.2(3) 12_445 3_445 ?
O5 K1 O5 125.1(3) 11_345 3_445 ?
O5 K1 O5 52.1(3) . 11_345 ?
O5 K1 O5 128.2(3) 2_455 11_345 ?
O5 K1 O5 102.19(15) 10_455 11_345 ?
O5 K1 O5 125.1(3) . 12_445 ?
O5 K1 O5 102.19(15) 12_445 11_345 ?
O5 K1 O5 125.1(3) 10_455 2_455 ?
O5 K1 O5 52.1(3) 10_455 3_445 ?
O5 K1 O5 102.19(15) . 3_445 ?
O5 K1 O5 52.1(3) 12_445 2_455 ?
O5 K1 O5 102.19(15) 2_455 3_445 ?
O5 K1 O5 128.2(3) 10_455 . ?
O5 K1 O5 102.19(15) 10_455 12_445 ?
O5 K1 O5 102.19(15) . 2_455 ?
O5 K1 B2 78.3(2) 10_455 . ?
O5 K1 B2 78.3(2) 12_445 3_445 ?
O5 K1 B2 68.8(2) 10_455 10_455 ?
O5 K1 B2 68.8(2) . . ?
O5 K1 B2 68.8(2) 12_445 12_445 ?
O5 K1 B2 107.5(2) 12_445 . ?
O5 K1 B2 108.7(2) 11_345 10_455 ?
O5 K1 B2 149.0(2) 2_455 . ?
O5 K1 B2 108.7(2) 10_455 12_445 ?
O5 K1 B2 23.8(2) 11_345 . ?
O5 K1 B2 149.0(2) 11_345 12_445 ?
O5 K1 B2 108.7(2) 3_445 . ?
O5 K1 B2 149.0(2) 12_445 10_455 ?
O5 K1 B2 107.5(2) 10_455 2_455 ?
O5 K1 B2 23.8(2) 10_455 3_445 ?
O5 K1 B2 108.7(2) . 2_455 ?
O5 K1 B2 68.8(2) 3_445 3_445 ?
O5 K1 B2 23.8(2) 12_445 2_455 ?
O5 K1 B2 107.5(2) . 12_445 ?
O5 K1 B2 68.8(2) 2_455 2_455 ?
O5 K1 B2 23.8(2) 2_455 12_445 ?
O5 K1 B2 78.3(2) 11_345 2_455 ?
O5 K1 B2 78.3(2) 3_445 12_445 ?
O5 K1 B2 149.0(2) 3_445 2_455 ?
O5 K1 B2 78.3(2) . 10_455 ?
O5 K1 B2 149.0(2) 10_455 11_345 ?
O5 K1 B2 107.5(2) 2_455 10_455 ?
O5 K1 B2 23.8(2) . 11_345 ?
O5 K1 B2 23.8(2) 3_445 10_455 ?
O5 K1 B2 108.7(2) 12_445 11_345 ?
O5 K1 B2 149.0(2) . 3_445 ?
O5 K1 B2 78.3(2) 2_455 11_345 ?
O5 K1 B2 108.7(2) 2_455 3_445 ?
O5 K1 B2 68.8(2) 11_345 11_345 ?
O5 K1 B2 107.5(2) 3_445 11_345 ?
O5 K1 B2 107.5(2) 11_345 3_445 ?
B2 K1 B2 99.8(4) . 10_455 ?
B2 K1 B2 89.6(4) 2_455 12_445 ?
B2 K1 B2 99.8(4) 12_445 3_445 ?
B2 K1 B2 172.4(4) 2_455 10_455 ?
B2 K1 B2 85.6(3) 2_455 3_445 ?
B2 K1 B2 85.6(3) 11_345 10_455 ?
B2 K1 B2 172.4(4) . 12_445 ?
B2 K1 B2 85.6(3) 12_445 10_455 ?
B2 K1 B2 85.6(3) 11_345 12_445 ?
B2 K1 B2 85.6(3) . 2_455 ?
B2 K1 B2 172.4(4) 11_345 3_445 ?
B2 K1 B2 89.6(4) . 11_345 ?
B2 K1 B2 89.6(4) 10_455 3_445 ?
B2 K1 B2 99.8(4) 2_455 11_345 ?
B2 K1 B2 85.6(3) . 3_445 ?
O1 K2 O1 139.6(3) 11_345 13_444 ?
O1 K2 O2 44.87(18) 11_345 11_345 ?
O1 K2 O2 97.22(19) 11_345 13_444 ?
O1 K2 O2 44.87(18) 13_444 13_444 ?
O1 K2 O2 97.22(19) 13_444 11_345 ?
O1 K2 O3 117.30(18) 11_345 2_455 ?
O1 K2 O3 84.50(17) 11_345 4_455 ?
O1 K2 O3 84.50(17) 13_444 2_455 ?
O1 K2 O3 117.30(18) 13_444 4_455 ?
O1 K2 B1 109.1(2) 13_444 2_455 ?
O1 K2 B1 95.8(3) 11_345 2_455 ?
O1 K2 B1 95.8(3) 13_444 15_334 ?
O1 K2 B1 109.1(2) 11_345 15_334 ?
O1 K2 B2 23.6(2) 13_444 13_444 ?
O1 K2 B2 121.8(2) 11_345 13_444 ?
O1 K2 B2 121.8(2) 13_444 11_345 ?
O1 K2 B2 23.6(2) 11_345 11_345 ?
O2 K2 O2 65.0(2) 13_444 11_345 ?
O2 K2 B1 144.23(15) 11_345 15_334 ?
O2 K2 B1 103.7(3) 11_345 2_455 ?
O2 K2 B1 103.7(3) 13_444 15_334 ?
O2 K2 B1 144.23(15) 13_444 2_455 ?
O2 K2 B2 24.8(2) 11_345 11_345 ?
O2 K2 B2 87.7(2) 13_444 11_345 ?
O2 K2 B2 24.8(2) 13_444 13_444 ?
O2 K2 B2 87.7(2) 11_345 13_444 ?
O3 K2 O2 123.52(19) 2_455 13_444 ?
O3 K2 O2 109.42(18) 4_455 13_444 ?
O3 K2 O2 109.42(18) 2_455 11_345 ?
O3 K2 O2 123.52(19) 4_455 11_345 ?
O3 K2 O3 116.7(3) 2_455 4_455 ?
O3 K2 B1 24.7(2) 2_455 2_455 ?
O3 K2 B1 104.87(16) 4_455 2_455 ?
O3 K2 B1 104.88(16) 2_455 15_334 ?
O3 K2 B1 24.7(2) 4_455 15_334 ?
O3 K2 B2 108.0(2) 2_455 13_444 ?
O3 K2 B2 106.3(2) 4_455 13_444 ?
O3 K2 B2 108.0(2) 4_455 11_345 ?
O3 K2 B2 106.3(2) 2_455 11_345 ?
O5 K2 O1 75.09(18) 4_455 13_444 ?
O5 K2 O1 75.09(18) 2_455 11_345 ?
O5 K2 O1 133.63(17) 2_455 13_444 ?
O5 K2 O1 133.63(17) 4_455 11_345 ?
O5 K2 O2 97.10(18) 4_455 13_444 ?
O5 K2 O2 158.71(19) 4_455 11_345 ?
O5 K2 O2 97.11(18) 2_455 11_345 ?
O5 K2 O2 158.71(19) 2_455 13_444 ?
O5 K2 O3 89.85(19) 2_455 4_455 ?
O5 K2 O3 49.16(17) 4_455 4_455 ?
O5 K2 O3 49.16(17) 2_455 2_455 ?
O5 K2 O3 89.85(19) 4_455 2_455 ?
O5 K2 O5 102.5(3) 4_455 2_455 ?
O5 K2 B1 97.6(3) 4_455 2_455 ?
O5 K2 B1 24.5(2) 4_455 15_334 ?
O5 K2 B1 24.5(2) 2_455 2_455 ?
O5 K2 B1 97.6(3) 2_455 15_334 ?
O5 K2 B2 157.0(2) 2_455 13_444 ?
O5 K2 B2 77.5(2) 4_455 13_444 ?
O5 K2 B2 157.0(2) 4_455 11_345 ?
O5 K2 B2 77.5(2) 2_455 11_345 ?
B1 K2 B1 103.2(3) 15_334 2_455 ?
B2 K2 B1 91.3(3) 11_345 2_455 ?
B2 K2 B1 132.6(2) 13_444 2_455 ?
B2 K2 B1 91.3(3) 13_444 15_334 ?
B2 K2 B1 132.6(2) 11_345 15_334 ?
B2 K2 B2 111.5(3) 13_444 11_345 ?
O1 K3 O1 176.2(3) 18_445 13_444 ?
O1 K3 O2 44.98(17) 13_444 13_444 ?
O1 K3 O2 134.82(17) 13_444 18_445 ?
O1 K3 O2 134.82(17) 18_445 13_444 ?
O1 K3 O2 44.98(17) 18_445 18_445 ?
O1 K3 O3 73.94(19) 18_445 10_355 ?
O1 K3 O3 73.94(19) 13_444 3_345 ?
O1 K3 O3 109.6(2) 13_444 10_355 ?
O1 K3 O3 109.6(2) 18_445 3_345 ?
O1 K3 O4 62.02(18) 18_445 . ?
O1 K3 O4 62.03(18) 13_444 12_445 ?
O1 K3 O4 116.46(19) 13_444 . ?
O1 K3 O4 116.46(19) 18_445 12_445 ?
O1 K3 B1 91.88(15) 13_444 3_345 ?
O1 K3 B1 91.88(15) 18_445 3_345 ?
O1 K3 B2 23.5(2) 13_444 13_444 ?
O1 K3 B2 157.6(2) 18_445 13_444 ?
O1 K3 B2 23.5(2) 18_445 18_445 ?
O1 K3 B2 157.6(2) 13_444 18_445 ?
O1 K3 B3 107.1(2) 18_445 3_345 ?
O1 K3 B3 75.8(2) 13_444 3_345 ?
O2 K3 O2 175.6(3) 18_445 13_444 ?
O2 K3 B1 92.18(14) 13_444 3_345 ?
O2 K3 B1 92.18(14) 18_445 3_345 ?
O2 K3 B2 24.8(2) 13_444 13_444 ?
O2 K3 B2 156.5(2) 13_444 18_445 ?
O2 K3 B2 24.8(2) 18_445 18_445 ?
O2 K3 B2 156.5(2) 18_445 13_444 ?
O2 K3 B3 105.8(2) 13_444 3_345 ?
O2 K3 B3 77.5(2) 18_445 3_345 ?
O3 K3 O2 92.89(19) 10_355 13_444 ?
O3 K3 O2 91.07(19) 3_345 13_444 ?
O3 K3 O2 92.89(19) 3_345 18_445 ?
O3 K3 O2 91.07(19) 10_355 18_445 ?
O3 K3 O3 49.4(3) 10_355 3_345 ?
O3 K3 O4 134.2(2) 10_355 12_445 ?
O3 K3 O4 87.41(19) 3_345 12_445 ?
O3 K3 O4 87.40(19) 10_355 . ?
O3 K3 O4 134.2(2) 3_345 . ?
O3 K3 B1 24.70(13) 10_355 3_345 ?
O3 K3 B1 24.70(13) 3_345 3_345 ?
O3 K3 B2 93.9(3) 3_345 18_445 ?
O3 K3 B2 73.4(2) 10_355 18_445 ?
O3 K3 B2 73.4(2) 3_345 13_444 ?
O3 K3 B2 93.9(3) 10_355 13_444 ?
O3 K3 B3 65.6(2) 10_355 3_345 ?
O3 K3 B3 21.6(2) 3_345 3_345 ?
O4 K3 O2 103.77(19) 12_445 13_444 ?
O4 K3 O2 74.62(18) . 13_444 ?
O4 K3 O2 74.61(18) 12_445 18_445 ?
O4 K3 O2 103.77(19) . 18_445 ?
O4 K3 O4 137.9(3) . 12_445 ?
O4 K3 B1 111.03(15) . 3_345 ?
O4 K3 B1 111.03(15) 12_445 3_345 ?
O4 K3 B2 85.6(2) . 18_445 ?
O4 K3 B2 99.4(2) 12_445 18_445 ?
O4 K3 B2 85.6(2) 12_445 13_444 ?
O4 K3 B2 99.4(2) . 13_444 ?
O4 K3 B3 153.0(2) . 3_345 ?
O4 K3 B3 68.9(2) 12_445 3_345 ?
B1 K3 B3 42.32(17) 3_345 3_345 ?
B2 K3 B1 83.1(2) 13_444 3_345 ?
B2 K3 B1 83.1(2) 18_445 3_345 ?
B2 K3 B2 166.2(4) 18_445 13_444 ?
B2 K3 B3 83.7(3) 13_444 3_345 ?
B2 K3 B3 86.1(3) 18_445 3_345 ?

loop_
_geom_bond_atom_site_label_1
_geom_bond_atom_site_label_2
_geom_bond_distance
_geom_bond_site_symmetry_2
_geom_bond_publ_flag
Lu1 Pb1 3.4529(5) 13_545 ?
Lu1 O1 2.182(6) . ?
Lu1 O1 2.182(6) 2_455 ?
Lu1 O1 2.182(6) 3_445 ?
Lu1 O4 2.296(7) 18_545 ?
Lu1 O4 2.295(7) 16_455 ?
Lu1 O4 2.296(7) 17_335 ?
Lu1 K2 4.1428(4) 8_355 ?
Lu1 K2 4.1428(4) 9_335 ?
Lu1 K3 3.8914(2) 7 ?
Lu1 K3 3.8914(2) 8_355 ?
Lu1 K3 3.8914(2) 9_335 ?
Pb1 Lu1 3.4529(5) 7_454 ?
Pb1 Lu1 3.4529(5) 16_455 ?
Pb1 O4 2.503(7) . ?
Pb1 O4 2.503(7) 3_345 ?
Pb1 O4 2.503(7) 5_345 ?
Pb1 O4 2.503(7) 2_465 ?
Pb1 O4 2.503(7) 4_465 ?
Pb1 O4 2.503(7) 6 ?
O1 B2 1.329(12) . ?
O1 K2 2.843(6) 7 ?
O1 K3 2.797(6) 7 ?
O2 B2 1.399(12) . ?
O2 B3 1.413(12) . ?
O2 K2 3.211(8) 7 ?
O2 K3 3.222(7) 7 ?
O3 B1 1.454(11) . ?
O3 B3 1.358(15) . ?
O3 K2 2.931(7) 3_445 ?
O3 K3 2.837(8) 2_465 ?
O4 Lu1 2.295(7) 16_455 ?
O4 B3 1.346(13) 11_345 ?
O4 K3 2.939(7) . ?
O5 B1 1.473(11) . ?
O5 B2 1.370(12) 11_345 ?
O5 K1 2.705(6) . ?
O5 K2 2.778(6) 3_445 ?
B1 O3 1.454(11) 11_345 ?
B1 O5 1.473(11) 11_345 ?
B1 K1 3.302(15) . ?
B1 K2 3.447(2) 3_445 ?
B1 K2 3.447(2) 8_355 ?
B1 K3 3.420(16) 2_465 ?
B2 O5 1.370(12) 11_345 ?
B2 K1 3.300(9) . ?
B2 K2 3.293(12) 7 ?
B2 K2 3.517(12) 8_355 ?
B2 K3 3.285(9) 7 ?
B3 O4 1.346(13) 11_345 ?
B3 K2 3.517(10) 3_445 ?
B3 K3 3.506(16) 2_465 ?
B3 K3 3.519(17) 3_445 ?
K1 O5 2.705(6) 3_445 ?
K1 O5 2.705(6) 2_455 ?
K1 O5 2.705(6) 12_445 ?
K1 O5 2.705(6) 10_455 ?
K1 O5 2.706(6) 11_345 ?
K1 B2 3.300(9) 2_455 ?
K1 B2 3.300(9) 12_445 ?
K1 B2 3.300(9) 3_445 ?
K1 B2 3.300(9) 11_345 ?
K1 B2 3.300(9) 10_455 ?
K2 O1 2.843(6) 11_345 ?
K2 O1 2.843(6) 13_444 ?
K2 O2 3.211(8) 13_444 ?
K2 O2 3.211(8) 11_345 ?
K2 O3 2.931(7) 4_455 ?
K2 O3 2.931(7) 2_455 ?
K2 O5 2.778(6) 4_455 ?
K2 O5 2.778(6) 2_455 ?
K2 B1 3.447(2) 2_455 ?
K2 B1 3.447(2) 15_334 ?
K2 B2 3.293(12) 11_345 ?
K2 B2 3.293(12) 13_444 ?
K3 O1 2.796(6) 13_444 ?
K3 O1 2.796(6) 18_445 ?
K3 O2 3.222(7) 13_444 ?
K3 O2 3.222(7) 18_445 ?
K3 O3 2.837(8) 10_355 ?
K3 O3 2.837(8) 3_345 ?
K3 O4 2.939(7) 12_445 ?
K3 B1 3.420(16) 3_345 ?
K3 B2 3.285(9) 18_445 ?
K3 B2 3.285(9) 13_444 ?
K3 B3 3.506(16) 3_345 ?

loop_
_geom_torsion_atom_site_label_1
_geom_torsion_atom_site_label_2
_geom_torsion_atom_site_label_3
_geom_torsion_atom_site_label_4
_geom_torsion
_geom_torsion_site_symmetry_1
_geom_torsion_site_symmetry_2
_geom_torsion_site_symmetry_3
_geom_torsion_site_symmetry_4
_geom_torsion_publ_flag
Lu1 O1 B2 O2 172.1(6) . . . . ?
Lu1 O1 B2 O5 -8.5(17) . . . 11_345 ?
Lu1 O1 B2 K1 -53.4(10) . . . . ?
Lu1 O1 B2 K2 31.0(10) . . . 8_355 ?
Lu1 O1 B2 K2 -140.3(10) . . . 7 ?
Lu1 O1 B2 K3 125.4(10) . . . 7 ?
B1 O3 B3 O2 2.0(17) . . . . ?
B1 O3 B3 O4 -178.8(10) . . . 11_345 ?
B1 O3 B3 K2 110.7(9) . . . 3_445 ?
B1 O3 B3 K3 115.3(9) . . . 3_445 ?
B1 O3 B3 K3 -118.3(10) . . . 2_465 ?
B2 O2 B3 O3 -2.5(16) . . . . ?
B2 O2 B3 O4 178.4(10) . . . 11_345 ?
B2 O2 B3 K2 -65.2(13) . . . 3_445 ?
B2 O2 B3 K3 57.9(11) . . . 2_465 ?
B2 O2 B3 K3 -133.6(8) . . . 3_445 ?
B2 O5 B1 O3 -125.5(8) 11_345 . . . ?
B2 O5 B1 O3 -5.1(12) 11_345 . . 11_345 ?
B2 O5 B1 O5 113.8(8) 11_345 . . 11_345 ?
B2 O5 B1 K1 113.8(8) 11_345 . . . ?
B2 O5 B1 K2 58.9(11) 11_345 . . 8_355 ?
B2 O5 B1 K2 -128.9(9) 11_345 . . 3_445 ?
B2 O5 B1 K3 -66.2(8) 11_345 . . 2_465 ?
B3 O2 B2 O1 178.5(9) . . . . ?
B3 O2 B2 O5 -0.9(14) . . . 11_345 ?
B3 O2 B2 K1 62.8(12) . . . . ?
B3 O2 B2 K2 137.5(9) . . . 7 ?
B3 O2 B2 K2 -57.8(12) . . . 8_355 ?
B3 O2 B2 K3 -142.2(9) . . . 7 ?
B3 O3 B1 O3 121.6(10) . . . 11_345 ?
B3 O3 B1 O5 -116.7(10) . . . . ?
B3 O3 B1 O5 1.5(14) . . . 11_345 ?
B3 O3 B1 K1 -58.4(10) . . . . ?
B3 O3 B1 K2 58.5(13) . . . 8_355 ?
B3 O3 B1 K2 -113.6(10) . . . 3_445 ?
B3 O3 B1 K3 121.6(10) . . . 2_465 ?
K1 O5 B1 O3 -119.0(7) . . . 11_345 ?
K1 O5 B1 O3 120.7(7) . . . . ?
K1 O5 B1 O5 -0.002(1) . . . 11_345 ?
K1 O5 B1 K2 -55.0(5) . . . 8_355 ?
K1 O5 B1 K2 117.3(3) . . . 3_445 ?
K1 O5 B1 K3 180.000(0) . . . 2_465 ?
K2 O1 B2 O2 -47.6(9) 7 . . . ?
K2 O1 B2 O5 131.8(9) 7 . . 11_345 ?
K2 O1 B2 K1 87.0(3) 7 . . . ?
K2 O1 B2 K2 171.37(19) 7 . . 8_355 ?
K2 O1 B2 K3 -94.3(3) 7 . . 7 ?
K2 O2 B2 O1 41.0(8) 7 . . . ?
K2 O2 B2 O5 -138.4(8) 7 . . 11_345 ?
K2 O2 B2 K1 -74.7(7) 7 . . . ?
K2 O2 B2 K2 164.7(6) 7 . . 8_355 ?
K2 O2 B2 K3 80.26(15) 7 . . 7 ?
K2 O2 B3 O3 107.5(13) 7 . . . ?
K2 O2 B3 O4 -71.7(12) 7 . . 11_345 ?
K2 O2 B3 K2 44.8(12) 7 . . 3_445 ?
K2 O2 B3 K3 167.9(3) 7 . . 2_465 ?
K2 O2 B3 K3 -23.6(7) 7 . . 3_445 ?
K2 O3 B1 O3 -124.8(3) 3_445 . . 11_345 ?
K2 O3 B1 O5 115.1(6) 3_445 . . 11_345 ?
K2 O3 B1 O5 -3.1(7) 3_445 . . . ?
K2 O3 B1 K1 55.2(3) 3_445 . . . ?
K2 O3 B1 K2 172.1(5) 3_445 . . 8_355 ?
K2 O3 B1 K3 -124.8(3) 3_445 . . 2_465 ?
K2 O3 B3 O2 -108.7(10) 3_445 . . . ?
K2 O3 B3 O4 70.5(12) 3_445 . . 11_345 ?
K2 O3 B3 K3 131.0(4) 3_445 . . 2_465 ?
K2 O3 B3 K3 4.6(7) 3_445 . . 3_445 ?
K2 O5 B1 O3 123.7(6) 3_445 . . 11_345 ?
K2 O5 B1 O3 3.3(8) 3_445 . . . ?
K2 O5 B1 O5 -117.3(3) 3_445 . . 11_345 ?
K2 O5 B1 K1 -117.3(3) 3_445 . . . ?
K2 O5 B1 K2 -172.3(3) 3_445 . . 8_355 ?
K2 O5 B1 K3 62.7(3) 3_445 . . 2_465 ?
K3 O1 B2 O2 46.7(9) 7 . . . ?
K3 O1 B2 O5 -133.9(8) 7 . . 11_345 ?
K3 O1 B2 K1 -178.8(2) 7 . . . ?
K3 O1 B2 K2 94.3(3) 7 . . 7 ?
K3 O1 B2 K2 -94.4(3) 7 . . 8_355 ?
K3 O2 B2 O1 -39.2(8) 7 . . . ?
K3 O2 B2 O5 141.3(9) 7 . . 11_345 ?
K3 O2 B2 K1 -155.0(7) 7 . . . ?
K3 O2 B2 K2 -80.26(15) 7 . . 7 ?
K3 O2 B2 K2 84.5(6) 7 . . 8_355 ?
K3 O2 B3 O3 -115.6(8) 7 . . . ?
K3 O2 B3 O4 65.2(18) 7 . . 11_345 ?
K3 O2 B3 K2 -178.4(4) 7 . . 3_445 ?
K3 O2 B3 K3 -55.2(13) 7 . . 2_465 ?
K3 O2 B3 K3 113.3(9) 7 . . 3_445 ?
K3 O3 B1 O3 0.0 2_465 . . 11_345 ?
K3 O3 B1 O5 -120.1(7) 2_465 . . 11_345 ?
K3 O3 B1 O5 121.7(6) 2_465 . . . ?
K3 O3 B1 K1 180.0 2_465 . . . ?
K3 O3 B1 K2 124.8(3) 2_465 . . 3_445 ?
K3 O3 B1 K2 -63.1(7) 2_465 . . 8_355 ?
K3 O3 B3 O2 120.3(10) 2_465 . . . ?
K3 O3 B3 O4 -60.6(13) 2_465 . . 11_345 ?
K3 O3 B3 K2 -131.0(4) 2_465 . . 3_445 ?
K3 O3 B3 K3 -126.4(5) 2_465 . . 3_445 ?

loop_
_twin_individual_id
_twin_individual_mass_fraction_refined
1 0.93(2)
2 0.07(2)
